data_7120757
loop_
_publ_author_name
'Vakuliuk, Olena'
'Shota, Ooi'
'Deperasi\'nska, Irena'
'Staszewska-Krajewska, Olga'
'Banasiewicz, Marzena'
'Kozankiewicz, Boleslaw'
'Danylyuk, Oksana'
'Gryko, Daniel'

_publ_section_title
;
 Unprecedented rearrangement of diketopyrrolopyrroles leads to
 structurally unique chromophores
;
_journal_name_full 'Chem. Commun.'
_journal_paper_doi 10.1039/C7CC07310K
_journal_year 2017
_chemical_formula_sum 'C33 H28 N4 O5 S4'
_chemical_formula_weight 688.83
_chemical_name_systematic
;
 ?
;
_space_group_crystal_system triclinic
_space_group_IT_number 2
_space_group_name_Hall '-P 1'
_space_group_name_H-M_alt 'P -1'
_symmetry_space_group_name_Hall '-P 1'
_symmetry_space_group_name_H-M 'P -1'
_atom_sites_solution_hydrogens mixed
_audit_creation_method SHELXL-2013
_audit_update_record
;
2017-09-13 deposited with the CCDC.
2017-10-10 downloaded from the CCDC.
;
_cell_angle_alpha 66.192(15)
_cell_angle_beta 67.724(15)
_cell_angle_gamma 70.354(15)
_cell_formula_units_Z 2
_cell_length_a 11.015(4)
_cell_length_b 12.958(3)
_cell_length_c 13.124(4)
_cell_measurement_reflns_used 2963
_cell_measurement_temperature 296(2)
_cell_measurement_theta_max 68.75
_cell_measurement_theta_min 3.82
_cell_volume 1548.3(8)
_computing_cell_refinement 'Bruker SAINT'
_computing_data_collection 'Bruker APEX2'
_computing_data_reduction 'Bruker SAINT'
_computing_structure_refinement 'SHELXL-2013 (Sheldrick, 2013)'
_computing_structure_solution 'SHELXL-2014 (Sheldrick, 2014)'
_diffrn_ambient_temperature 296(2)
_diffrn_measured_fraction_theta_full 0.905
_diffrn_measured_fraction_theta_max 0.962
_diffrn_measurement_device_type 'Bruker APEX-II CCD'
_diffrn_measurement_method '\f and \w scans'
_diffrn_radiation_type CuK\a
_diffrn_radiation_wavelength 1.54178
_diffrn_reflns_av_R_equivalents 0.0733
_diffrn_reflns_av_unetI/netI 0.0831
_diffrn_reflns_Laue_measured_fraction_full 0.905
_diffrn_reflns_Laue_measured_fraction_max 0.962
_diffrn_reflns_limit_h_max 12
_diffrn_reflns_limit_h_min -12
_diffrn_reflns_limit_k_max 13
_diffrn_reflns_limit_k_min -14
_diffrn_reflns_limit_l_max 15
_diffrn_reflns_limit_l_min -15
_diffrn_reflns_number 34388
_diffrn_reflns_point_group_measured_fraction_full 0.905
_diffrn_reflns_point_group_measured_fraction_max 0.962
_diffrn_reflns_theta_full 67.679
_diffrn_reflns_theta_max 65.058
_diffrn_reflns_theta_min 6.221
_diffrn_source 'fine-focus sealed tube'
_exptl_absorpt_coefficient_mu 3.239
_exptl_absorpt_correction_T_max 0.680
_exptl_absorpt_correction_T_min 0.499
_exptl_absorpt_correction_type numerical
_exptl_absorpt_process_details SADABS
_exptl_crystal_colour purple-brown
_exptl_crystal_density_diffrn 1.478
_exptl_crystal_description prisms
_exptl_crystal_F_000 716
_exptl_crystal_size_max 0.250
_exptl_crystal_size_mid 0.180
_exptl_crystal_size_min 0.130
_refine_diff_density_max 1.159
_refine_diff_density_min -0.420
_refine_diff_density_rms 0.072
_refine_ls_extinction_method none
_refine_ls_goodness_of_fit_ref 1.036
_refine_ls_hydrogen_treatment mixed
_refine_ls_matrix_type full
_refine_ls_number_parameters 472
_refine_ls_number_reflns 5072
_refine_ls_number_restraints 86
_refine_ls_restrained_S_all 1.032
_refine_ls_R_factor_all 0.1434
_refine_ls_R_factor_gt 0.0815
_refine_ls_shift/su_max 0.000
_refine_ls_shift/su_mean 0.000
_refine_ls_structure_factor_coef Fsqd
_refine_ls_weighting_details 'w=1/[\s^2^(Fo^2^)+(0.1097P)^2^+0.9000P] where P=(Fo^2^+2Fc^2^)/3'
_refine_ls_weighting_scheme calc
_refine_ls_wR_factor_gt 0.1909
_refine_ls_wR_factor_ref 0.2158
_reflns_Friedel_coverage 0.000
_reflns_number_gt 2896
_reflns_number_total 5072
_reflns_threshold_expression 'I > 2\s(I)'
_cod_data_source_file c7cc07310k2.cif
_cod_data_source_block OV567A_1ma
_cod_database_code 7120757
_shelx_space_group_comment
;
The symmetry employed for this shelxl refinement is uniquely defined
by the following loop, which should always be used as a source of
symmetry information in preference to the above space-group names.
They are only intended as comments.
;
_shelx_estimated_absorpt_t_min 0.498
_shelx_estimated_absorpt_t_max 0.678
_shelxl_version_number 2013-3

loop_
_space_group_symop_operation_xyz
'x, y, z'
'-x, -y, -z'

loop_
_atom_site_label
_atom_site_type_symbol
_atom_site_fract_x
_atom_site_fract_y
_atom_site_fract_z
_atom_site_U_iso_or_equiv
_atom_site_adp_type
_atom_site_occupancy
_atom_site_site_symmetry_order
_atom_site_calc_flag
_atom_site_refinement_flags_posn
_atom_site_refinement_flags_adp
_atom_site_refinement_flags_occupancy
_atom_site_disorder_assembly
_atom_site_disorder_group
S1 S 0.84813(14) 1.10943(11) 0.72823(12) 0.0586(5) Uani 1 1 d . . . . .
S2 S 0.54268(17) 0.81685(15) 0.55462(13) 0.0762(5) Uani 1 1 d . . . . .
S21 S 1.17936(14) 0.89988(12) 0.73961(12) 0.0583(4) Uani 1 1 d . . . . .
C33 C 1.007(3) 0.591(4) 1.324(2) 0.059(5) Uani 0.333(6) 1 d D U P A 1
H22 H 1.0771 0.5934 1.3459 0.071 Uiso 0.333(6) 1 calc R U P A 1
S22 S 0.8441(10) 0.5756(17) 1.4154(7) 0.079(3) Uani 0.333(6) 1 d D U P A 1
C32 C 1.012(4) 0.597(4) 1.220(3) 0.038(5) Uani 0.333(6) 1 d D U P A 1
H32 H 1.0908 0.6010 1.1597 0.045 Uiso 0.333(6) 1 calc R U P A 1
C34 C 0.797(3) 0.572(4) 1.308(2) 0.044(4) Uani 0.333(6) 1 d D U P A 1
H34 H 0.7156 0.5552 1.3205 0.053 Uiso 0.333(6) 1 calc R U P A 1
C31 C 0.887(4) 0.597(5) 1.2026(19) 0.027(4) Uani 0.333(6) 1 d D U P A 1
C33A C 0.8138(19) 0.581(3) 1.3959(16) 0.079(3) Uani 0.667(6) 1 d D U P A 2
H22A H 0.7573 0.5684 1.4713 0.094 Uiso 0.667(6) 1 calc R U P A 2
S22A S 0.9830(5) 0.5899(7) 1.3540(3) 0.0746(15) Uani 0.667(6) 1 d D U P A 2
C32A C 1.004(2) 0.613(2) 1.2131(17) 0.056(4) Uani 0.667(6) 1 d D U P A 2
H32A H 1.0824 0.6269 1.1539 0.068 Uiso 0.667(6) 1 calc R U P A 2
C34A C 0.779(2) 0.5954(19) 1.3046(15) 0.067(4) Uani 0.667(6) 1 d D U P A 2
H34A H 0.6930 0.5964 1.3075 0.080 Uiso 0.667(6) 1 calc R U P A 2
C31A C 0.892(3) 0.609(3) 1.1977(11) 0.051(5) Uani 0.667(6) 1 d D U P A 2
O1 O 0.4815(3) 0.7275(3) 1.1573(3) 0.0562(10) Uani 1 1 d . . . . .
O2 O 0.7037(4) 0.9966(3) 0.6670(3) 0.0691(11) Uani 1 1 d . . . . .
O21 O 0.7464(3) 0.5483(3) 0.9283(3) 0.0591(10) Uani 1 1 d . . . . .
O22 O 1.0691(4) 0.7901(3) 0.9920(3) 0.0610(10) Uani 1 1 d . . . . .
N1 N 0.4865(4) 0.7458(3) 0.9716(3) 0.0431(10) Uani 1 1 d . . . . .
N2 N 0.6421(5) 0.8699(4) 1.1370(4) 0.0495(11) Uani 1 1 d . . . . .
H2N H 0.588(5) 0.814(4) 1.182(4) 0.059 Uiso 1 1 d . U . . .
N21 N 0.7989(4) 0.5615(3) 1.0772(3) 0.0423(10) Uani 1 1 d . . . . .
N22 N 0.8849(5) 0.6919(4) 0.7117(4) 0.0516(11) Uani 1 1 d . . . . .
H22N H 0.823(5) 0.647(4) 0.763(4) 0.062 Uiso 1 1 d . U . . .
C1 C 0.5184(5) 0.7731(4) 1.0493(4) 0.0419(12) Uani 1 1 d . . . . .
C2 C 0.5966(5) 0.8584(4) 0.9819(4) 0.0380(11) Uani 1 1 d . . . . .
C3 C 0.6592(5) 0.9035(4) 1.0234(4) 0.0407(12) Uani 1 1 d . . . . .
C4 C 0.7411(5) 0.9859(4) 0.9354(4) 0.0413(12) Uani 1 1 d . . . . .
C5 C 0.8153(5) 1.0511(4) 0.9450(5) 0.0535(14) Uani 1 1 d . . . . .
H5 H 0.8212 1.0468 1.0155 0.064 Uiso 1 1 calc R U . . .
C6 C 0.8763(6) 1.1196(5) 0.8415(5) 0.0629(16) Uani 1 1 d . . . . .
H6 H 0.9284 1.1675 0.8333 0.075 Uiso 1 1 calc R U . . .
C7 C 0.7518(5) 1.0107(4) 0.8204(4) 0.0417(12) Uani 1 1 d . . . . .
C8 C 0.6886(5) 0.9638(4) 0.7728(4) 0.0466(13) Uani 1 1 d . . . . .
C9 C 0.6100(4) 0.8827(4) 0.8622(4) 0.0367(11) Uani 1 1 d . . . . .
C10 C 0.5442(5) 0.8090(4) 0.8587(4) 0.0412(12) Uani 1 1 d . . . . .
C11 C 0.5412(5) 0.7875(4) 0.7591(4) 0.0448(13) Uani 1 1 d . . . . .
C12 C 0.5387(5) 0.8707(5) 0.6527(4) 0.0549(14) Uani 1 1 d . . . . .
H12 H 0.5353 0.9481 0.6372 0.066 Uiso 1 1 calc R U . . .
C13 C 0.5462(5) 0.6836(5) 0.6480(5) 0.0558(15) Uani 1 1 d . . . . .
H13 H 0.5471 0.6206 0.6303 0.067 Uiso 1 1 calc R U . . .
C14 C 0.5477(5) 0.6779(5) 0.7557(5) 0.0567(14) Uani 1 1 d . . . . .
H14 H 0.5523 0.6101 0.8180 0.068 Uiso 1 1 calc R U . . .
C15 C 0.3965(5) 0.6688(4) 1.0128(5) 0.0607(16) Uani 1 1 d . . . . .
H15A H 0.3456 0.6633 1.0918 0.091 Uiso 1 1 calc R U . . .
H15B H 0.4479 0.5936 1.0086 0.091 Uiso 1 1 calc R U . . .
H15C H 0.3364 0.6984 0.9654 0.091 Uiso 1 1 calc R U . . .
C16 C 0.7059(6) 0.8971(5) 1.1982(5) 0.0718(18) Uani 1 1 d . . . . .
H16A H 0.6769 0.9780 1.1898 0.108 Uiso 1 1 calc R U . . .
H16B H 0.8017 0.8784 1.1665 0.108 Uiso 1 1 calc R U . . .
H16C H 0.6816 0.8530 1.2791 0.108 Uiso 1 1 calc R U . . .
C21 C 0.8083(5) 0.5881(4) 0.9609(5) 0.0449(13) Uani 1 1 d . . . . .
C22 C 0.8989(5) 0.6643(4) 0.8953(4) 0.0398(12) Uani 1 1 d . . . . .
C23 C 0.9349(5) 0.7160(4) 0.7760(4) 0.0437(12) Uani 1 1 d . . . . .
C24 C 1.0268(5) 0.7935(4) 0.7297(4) 0.0400(12) Uani 1 1 d . . . . .
C25 C 1.0904(5) 0.8552(4) 0.6132(4) 0.0544(14) Uani 1 1 d . . . . .
H25 H 1.0754 0.8546 0.5484 0.065 Uiso 1 1 calc R U . . .
C26 C 1.1750(6) 0.9150(5) 0.6068(5) 0.0629(16) Uani 1 1 d . . . . .
H26 H 1.2246 0.9590 0.5375 0.076 Uiso 1 1 calc R U . . .
C27 C 1.0672(5) 0.8122(4) 0.8075(4) 0.0406(12) Uani 1 1 d . . . . .
C28 C 1.0281(5) 0.7624(4) 0.9331(4) 0.0410(12) Uani 1 1 d . . . . .
C29 C 0.9418(4) 0.6821(4) 0.9755(4) 0.0362(11) Uani 1 1 d . . . . .
C30 C 0.8793(5) 0.6175(4) 1.0867(4) 0.0392(12) Uani 1 1 d D . . . .
C35 C 0.7250(5) 0.4756(4) 1.1678(4) 0.0555(14) Uani 1 1 d . . . . .
H35A H 0.6358 0.5137 1.2011 0.083 Uiso 1 1 calc R U . . .
H35B H 0.7703 0.4332 1.2271 0.083 Uiso 1 1 calc R U . . .
H35C H 0.7202 0.4234 1.1351 0.083 Uiso 1 1 calc R U . . .
C36 C 0.9039(6) 0.7385(5) 0.5869(4) 0.0658(16) Uani 1 1 d . . . . .
H36A H 0.9966 0.7154 0.5473 0.099 Uiso 1 1 calc R U . . .
H36B H 0.8782 0.8213 0.5642 0.099 Uiso 1 1 calc R U . . .
H36C H 0.8492 0.7096 0.5670 0.099 Uiso 1 1 calc R U . . .
O1M O 0.4220(18) 0.5833(8) 1.3830(7) 0.078(5) Uiso 0.56(3) 1 d . . P B 1
H1M H 0.4200 0.6204 1.3160 0.117 Uiso 0.56(3) 1 calc R U P B 1
C1M C 0.400(2) 0.6603(15) 1.4437(17) 0.100(7) Uiso 0.56(3) 1 d . . P B 1
H1M1 H 0.3111 0.7082 1.4486 0.149 Uiso 0.56(3) 1 calc R U P B 1
H1M2 H 0.4649 0.7080 1.4029 0.149 Uiso 0.56(3) 1 calc R U P B 1
H1M3 H 0.4086 0.6168 1.5205 0.149 Uiso 0.56(3) 1 calc R U P B 1
O1M1 O 0.355(3) 0.5978(11) 1.3788(11) 0.105(6) Uiso 0.44(3) 1 d . . P B 2
H2M H 0.4104 0.6137 1.3154 0.157 Uiso 0.44(3) 1 calc R U P B 2
C1M1 C 0.366(2) 0.6483(15) 1.4488(16) 0.059(6) Uiso 0.44(3) 1 d . . P B 2
H1M4 H 0.2826 0.6557 1.5089 0.088 Uiso 0.44(3) 1 calc R U P B 2
H1M5 H 0.3846 0.7234 1.4029 0.088 Uiso 0.44(3) 1 calc R U P B 2
H1M6 H 0.4370 0.6009 1.4832 0.088 Uiso 0.44(3) 1 calc R U P B 2

loop_
_atom_site_aniso_label
_atom_site_aniso_U_11
_atom_site_aniso_U_22
_atom_site_aniso_U_33
_atom_site_aniso_U_23
_atom_site_aniso_U_13
_atom_site_aniso_U_12
S1 0.0619(10) 0.0591(9) 0.0531(9) -0.0110(7) -0.0089(7) -0.0279(7)
S2 0.0822(12) 0.1055(13) 0.0508(9) -0.0270(9) -0.0199(9) -0.0282(10)
S21 0.0592(10) 0.0687(10) 0.0461(8) -0.0089(7) -0.0097(7) -0.0302(7)
C33 0.083(8) 0.062(12) 0.056(8) -0.040(11) -0.021(6) -0.015(10)
S22 0.094(6) 0.100(6) 0.037(4) -0.018(4) -0.015(3) -0.020(5)
C32 0.047(8) 0.032(11) 0.052(7) -0.032(10) -0.016(5) -0.005(9)
C34 0.045(8) 0.038(11) 0.034(7) -0.016(8) 0.002(5) 0.002(8)
C31 0.031(10) 0.013(9) 0.037(5) -0.015(9) 0.000(6) -0.006(8)
C33A 0.096(6) 0.081(8) 0.034(4) -0.003(7) -0.011(4) -0.017(9)
S22A 0.108(3) 0.083(2) 0.0395(17) -0.015(2) -0.0249(19) -0.029(2)
C32A 0.075(6) 0.056(10) 0.034(3) -0.003(6) -0.021(4) -0.017(7)
C34A 0.074(6) 0.065(11) 0.042(5) -0.006(6) -0.009(4) -0.014(8)
C31A 0.067(8) 0.044(11) 0.034(4) -0.004(6) -0.015(4) -0.013(7)
O1 0.068(3) 0.054(2) 0.033(2) -0.0083(17) -0.0009(18) -0.0184(18)
O2 0.098(3) 0.084(3) 0.032(2) -0.0047(19) -0.011(2) -0.052(2)
O21 0.054(2) 0.069(2) 0.072(3) -0.029(2) -0.021(2) -0.0220(19)
O22 0.081(3) 0.068(2) 0.046(2) -0.0100(19) -0.021(2) -0.038(2)
N1 0.046(3) 0.044(2) 0.038(2) -0.014(2) -0.006(2) -0.015(2)
N2 0.070(3) 0.052(3) 0.033(2) -0.013(2) -0.020(2) -0.013(2)
N21 0.043(3) 0.044(2) 0.037(2) -0.008(2) -0.0070(19) -0.0167(19)
N22 0.058(3) 0.061(3) 0.042(3) -0.019(2) -0.018(2) -0.014(2)
C1 0.042(3) 0.037(3) 0.030(3) -0.006(2) -0.002(2) -0.003(2)
C2 0.041(3) 0.036(3) 0.034(3) -0.012(2) -0.010(2) -0.005(2)
C3 0.047(3) 0.035(3) 0.036(3) -0.010(2) -0.013(2) -0.004(2)
C4 0.051(3) 0.037(3) 0.038(3) -0.015(2) -0.015(2) -0.006(2)
C5 0.055(4) 0.064(3) 0.053(3) -0.029(3) -0.014(3) -0.015(3)
C6 0.061(4) 0.064(4) 0.073(4) -0.025(3) -0.015(3) -0.027(3)
C7 0.041(3) 0.041(3) 0.043(3) -0.017(2) -0.007(2) -0.009(2)
C8 0.052(3) 0.049(3) 0.035(3) -0.010(3) -0.009(3) -0.014(3)
C9 0.043(3) 0.036(3) 0.028(3) -0.008(2) -0.008(2) -0.009(2)
C10 0.040(3) 0.038(3) 0.040(3) -0.010(2) -0.010(2) -0.005(2)
C11 0.036(3) 0.060(3) 0.046(3) -0.027(3) -0.008(2) -0.011(2)
C12 0.057(4) 0.064(3) 0.043(3) -0.015(3) -0.017(3) -0.012(3)
C13 0.072(4) 0.065(4) 0.053(3) -0.034(3) -0.010(3) -0.031(3)
C14 0.060(4) 0.059(3) 0.056(4) -0.020(3) -0.010(3) -0.024(3)
C15 0.067(4) 0.058(3) 0.056(4) -0.011(3) -0.004(3) -0.035(3)
C16 0.105(5) 0.070(4) 0.052(4) -0.022(3) -0.031(4) -0.019(4)
C21 0.032(3) 0.046(3) 0.053(3) -0.020(3) -0.008(3) -0.002(2)
C22 0.037(3) 0.044(3) 0.040(3) -0.016(2) -0.010(2) -0.009(2)
C23 0.040(3) 0.050(3) 0.045(3) -0.024(3) -0.014(3) -0.002(2)
C24 0.040(3) 0.045(3) 0.030(3) -0.009(2) -0.007(2) -0.009(2)
C25 0.058(4) 0.062(3) 0.036(3) -0.015(3) -0.011(3) -0.010(3)
C26 0.063(4) 0.065(4) 0.043(3) -0.004(3) -0.003(3) -0.023(3)
C27 0.043(3) 0.039(3) 0.035(3) -0.006(2) -0.013(2) -0.008(2)
C28 0.046(3) 0.041(3) 0.041(3) -0.014(2) -0.020(3) -0.007(2)
C29 0.037(3) 0.042(3) 0.029(3) -0.013(2) -0.007(2) -0.007(2)
C30 0.039(3) 0.036(3) 0.038(3) -0.013(2) -0.008(2) -0.004(2)
C35 0.053(4) 0.051(3) 0.055(3) -0.011(3) -0.004(3) -0.023(3)
C36 0.080(4) 0.088(4) 0.045(3) -0.030(3) -0.024(3) -0.018(3)

loop_
_atom_type_symbol
_atom_type_description
_atom_type_scat_dispersion_real
_atom_type_scat_dispersion_imag
_atom_type_scat_source
C C 0.0181 0.0091 'International Tables Vol C Tables 4.2.6.8 and 6.1.1.4'
H H 0.0000 0.0000 'International Tables Vol C Tables 4.2.6.8 and 6.1.1.4'
N N 0.0311 0.0180 'International Tables Vol C Tables 4.2.6.8 and 6.1.1.4'
O O 0.0492 0.0322 'International Tables Vol C Tables 4.2.6.8 and 6.1.1.4'
S S 0.3331 0.5567 'International Tables Vol C Tables 4.2.6.8 and 6.1.1.4'

loop_
_geom_angle_atom_site_label_1
_geom_angle_atom_site_label_2
_geom_angle_atom_site_label_3
_geom_angle
C6 S1 C7 90.8(3)
C13 S2 C12 93.1(3)
C26 S21 C27 92.2(3)
C32 C33 S22 107(3)
C32 C33 H22 126.4
S22 C33 H22 126.4
C34 S22 C33 92.6(15)
C33 C32 C31 118(3)
C33 C32 H32 121.1
C31 C32 H32 121.1
C31 C34 S22 114(2)
C31 C34 H34 123.0
S22 C34 H34 123.0
C34 C31 C30 132(3)
C34 C31 C32 107.3(18)
C30 C31 C32 121(3)
C34A C33A S22A 110.1(14)
C34A C33A H22A 125.0
S22A C33A H22A 125.0
C32A S22A C33A 93.3(10)
C31A C32A S22A 110.8(15)
C31A C32A H32A 124.6
S22A C32A H32A 124.6
C33A C34A C31A 112.4(17)
C33A C34A H34A 123.8
C31A C34A H34A 123.8
C32A C31A C30 124.8(19)
C32A C31A C34A 113.2(11)
C30 C31A C34A 122.0(19)
C10 N1 C1 109.7(4)
C10 N1 C15 129.4(4)
C1 N1 C15 120.8(4)
C3 N2 C16 128.6(5)
C3 N2 H2N 114(3)
C16 N2 H2N 117(3)
C30 N21 C21 109.9(4)
C30 N21 C35 128.6(4)
C21 N21 C35 121.1(4)
C23 N22 C36 128.8(5)
C23 N22 H22N 107(3)
C36 N22 H22N 124(3)
O1 C1 N1 123.7(4)
O1 C1 C2 129.6(5)
N1 C1 C2 106.8(4)
C3 C2 C1 126.2(4)
C3 C2 C9 125.4(4)
C1 C2 C9 108.1(4)
N2 C3 C2 119.1(4)
N2 C3 C4 125.1(4)
C2 C3 C4 115.9(4)
C7 C4 C5 109.7(4)
C7 C4 C3 118.6(4)
C5 C4 C3 131.7(5)
C6 C5 C4 113.1(5)
C6 C5 H5 123.4
C4 C5 H5 123.4
C5 C6 S1 113.0(4)
C5 C6 H6 123.5
S1 C6 H6 123.5
C4 C7 C8 127.2(4)
C4 C7 S1 113.3(4)
C8 C7 S1 119.4(4)
O2 C8 C9 127.3(5)
O2 C8 C7 120.3(4)
C9 C8 C7 112.3(4)
C10 C9 C2 106.5(4)
C10 C9 C8 132.8(4)
C2 C9 C8 120.5(4)
N1 C10 C9 108.8(4)
N1 C10 C11 121.5(4)
C9 C10 C11 129.5(4)
C12 C11 C14 110.6(5)
C12 C11 C10 124.3(4)
C14 C11 C10 124.9(5)
C11 C12 S2 112.6(4)
C11 C12 H12 123.7
S2 C12 H12 123.7
C14 C13 S2 111.7(4)
C14 C13 H13 124.1
S2 C13 H13 124.1
C13 C14 C11 112.0(5)
C13 C14 H14 124.0
C11 C14 H14 124.0
N1 C15 H15A 109.5
N1 C15 H15B 109.5
H15A C15 H15B 109.5
N1 C15 H15C 109.5
H15A C15 H15C 109.5
H15B C15 H15C 109.5
N2 C16 H16A 109.5
N2 C16 H16B 109.5
H16A C16 H16B 109.5
N2 C16 H16C 109.5
H16A C16 H16C 109.5
H16B C16 H16C 109.5
O21 C21 N21 123.0(4)
O21 C21 C22 130.4(5)
N21 C21 C22 106.6(4)
C23 C22 C21 126.8(4)
C23 C22 C29 125.7(4)
C21 C22 C29 107.5(4)
N22 C23 C22 118.9(4)
N22 C23 C24 124.7(5)
C22 C23 C24 116.3(4)
C27 C24 C25 110.3(4)
C27 C24 C23 118.1(4)
C25 C24 C23 131.6(5)
C26 C25 C24 113.2(5)
C26 C25 H25 123.4
C24 C25 H25 123.4
C25 C26 S21 112.1(4)
C25 C26 H26 124.0
S21 C26 H26 124.0
C24 C27 C28 127.0(4)
C24 C27 S21 112.3(3)
C28 C27 S21 120.6(4)
O22 C28 C29 126.9(4)
O22 C28 C27 119.8(4)
C29 C28 C27 113.3(4)
C30 C29 C22 107.5(4)
C30 C29 C28 132.9(4)
C22 C29 C28 119.4(4)
N21 C30 C29 108.4(4)
N21 C30 C31 118.2(17)
C29 C30 C31 133.4(17)
N21 C30 C31A 124.2(11)
C29 C30 C31A 127.4(11)
N21 C35 H35A 109.5
N21 C35 H35B 109.5
H35A C35 H35B 109.5
N21 C35 H35C 109.5
H35A C35 H35C 109.5
H35B C35 H35C 109.5
N22 C36 H36A 109.5
N22 C36 H36B 109.5
H36A C36 H36B 109.5
N22 C36 H36C 109.5
H36A C36 H36C 109.5
H36B C36 H36C 109.5
C1M O1M H1M 109.5
O1M C1M H1M1 109.5
O1M C1M H1M2 109.5
H1M1 C1M H1M2 109.5
O1M C1M H1M3 109.5
H1M1 C1M H1M3 109.5
H1M2 C1M H1M3 109.5
C1M1 O1M1 H2M 109.5
O1M1 C1M1 H1M4 109.5
O1M1 C1M1 H1M5 109.5
H1M4 C1M1 H1M5 109.5
O1M1 C1M1 H1M6 109.5
H1M4 C1M1 H1M6 109.5
H1M5 C1M1 H1M6 109.5

loop_
_geom_bond_atom_site_label_1
_geom_bond_atom_site_label_2
_geom_bond_distance
S1 C6 1.690(6)
S1 C7 1.708(5)
S2 C13 1.663(5)
S2 C12 1.676(5)
S21 C26 1.691(6)
S21 C27 1.704(5)
C33 C32 1.32(3)
C33 S22 1.76(2)
C33 H22 0.9300
S22 C34 1.70(3)
C32 C31 1.48(4)
C32 H32 0.9300
C34 C31 1.35(3)
C34 H34 0.9300
C31 C30 1.465(15)
C33A C34A 1.32(2)
C33A S22A 1.761(15)
C33A H22A 0.9300
S22A C32A 1.685(18)
C32A C31A 1.34(3)
C32A H32A 0.9300
C34A C31A 1.47(3)
C34A H34A 0.9300
C31A C30 1.473(10)
O1 C1 1.254(5)
O2 C8 1.238(5)
O21 C21 1.244(5)
O22 C28 1.236(5)
N1 C10 1.388(5)
N1 C1 1.391(6)
N1 C15 1.446(6)
N2 C3 1.329(5)
N2 C16 1.445(6)
N2 H2N 0.95(5)
N21 C30 1.385(6)
N21 C21 1.393(6)
N21 C35 1.456(5)
N22 C23 1.339(6)
N22 C36 1.455(6)
N22 H22N 0.93(5)
C1 C2 1.421(6)
C2 C3 1.388(6)
C2 C9 1.431(6)
C3 C4 1.466(6)
C4 C7 1.375(6)
C4 C5 1.424(6)
C5 C6 1.350(7)
C5 H5 0.9300
C6 H6 0.9300
C7 C8 1.471(7)
C8 C9 1.441(6)
C9 C10 1.400(6)
C10 C11 1.457(6)
C11 C12 1.380(6)
C11 C14 1.416(7)
C12 H12 0.9300
C13 C14 1.391(7)
C13 H13 0.9300
C14 H14 0.9300
C15 H15A 0.9600
C15 H15B 0.9600
C15 H15C 0.9600
C16 H16A 0.9600
C16 H16B 0.9600
C16 H16C 0.9600
C21 C22 1.428(6)
C22 C23 1.384(6)
C22 C29 1.426(6)
C23 C24 1.459(6)
C24 C27 1.384(6)
C24 C25 1.431(6)
C25 C26 1.359(7)
C25 H25 0.9300
C26 H26 0.9300
C27 C28 1.452(6)
C28 C29 1.447(6)
C29 C30 1.394(6)
C35 H35A 0.9600
C35 H35B 0.9600
C35 H35C 0.9600
C36 H36A 0.9600
C36 H36B 0.9600
C36 H36C 0.9600
O1M C1M 1.42(2)
O1M H1M 0.8200
C1M H1M1 0.9600
C1M H1M2 0.9600
C1M H1M3 0.9600
O1M1 C1M1 1.38(2)
O1M1 H2M 0.8200
C1M1 H1M4 0.9600
C1M1 H1M5 0.9600
C1M1 H1M6 0.9600

loop_
_geom_torsion_atom_site_label_1
_geom_torsion_atom_site_label_2
_geom_torsion_atom_site_label_3
_geom_torsion_atom_site_label_4
_geom_torsion
C32 C33 S22 C34 3(4)
S22 C33 C32 C31 3(5)
C33 S22 C34 C31 -8(4)
S22 C34 C31 C30 -171(4)
S22 C34 C31 C32 11(4)
C33 C32 C31 C34 -9(6)
C33 C32 C31 C30 173(4)
C34A C33A S22A C32A 0(2)
C33A S22A C32A C31A -3(2)
S22A C33A C34A C31A 2(3)
S22A C32A C31A C30 -175(2)
S22A C32A C31A C34A 4(3)
C33A C34A C31A C32A -4(3)
C33A C34A C31A C30 175(2)
C10 N1 C1 O1 -178.8(4)
C15 N1 C1 O1 5.7(7)
C10 N1 C1 C2 1.3(5)
C15 N1 C1 C2 -174.2(4)
O1 C1 C2 C3 5.7(8)
N1 C1 C2 C3 -174.3(4)
O1 C1 C2 C9 -179.4(5)
N1 C1 C2 C9 0.5(5)
C16 N2 C3 C2 174.1(5)
C16 N2 C3 C4 -5.6(8)
C1 C2 C3 N2 -3.3(7)
C9 C2 C3 N2 -177.3(4)
C1 C2 C3 C4 176.4(4)
C9 C2 C3 C4 2.5(7)
N2 C3 C4 C7 178.7(4)
C2 C3 C4 C7 -1.1(6)
N2 C3 C4 C5 -2.4(8)
C2 C3 C4 C5 177.9(5)
C7 C4 C5 C6 0.1(6)
C3 C4 C5 C6 -178.9(5)
C4 C5 C6 S1 -0.1(6)
C7 S1 C6 C5 0.0(4)
C5 C4 C7 C8 -178.8(5)
C3 C4 C7 C8 0.3(7)
C5 C4 C7 S1 0.0(5)
C3 C4 C7 S1 179.1(3)
C6 S1 C7 C4 0.0(4)
C6 S1 C7 C8 178.9(4)
C4 C7 C8 O2 177.8(5)
S1 C7 C8 O2 -0.9(7)
C4 C7 C8 C9 -0.7(7)
S1 C7 C8 C9 -179.5(3)
C3 C2 C9 C10 172.8(4)
C1 C2 C9 C10 -2.1(5)
C3 C2 C9 C8 -3.1(7)
C1 C2 C9 C8 -177.9(4)
O2 C8 C9 C10 8.9(9)
C7 C8 C9 C10 -172.7(5)
O2 C8 C9 C2 -176.5(5)
C7 C8 C9 C2 1.9(6)
C1 N1 C10 C9 -2.6(5)
C15 N1 C10 C9 172.4(4)
C1 N1 C10 C11 172.4(4)
C15 N1 C10 C11 -12.6(7)
C2 C9 C10 N1 2.9(5)
C8 C9 C10 N1 178.0(5)
C2 C9 C10 C11 -171.6(5)
C8 C9 C10 C11 3.5(9)
N1 C10 C11 C12 149.7(5)
C9 C10 C11 C12 -36.4(8)
N1 C10 C11 C14 -33.9(7)
C9 C10 C11 C14 139.9(5)
C14 C11 C12 S2 0.6(6)
C10 C11 C12 S2 177.4(4)
C13 S2 C12 C11 0.5(4)
C12 S2 C13 C14 -1.4(4)
S2 C13 C14 C11 2.0(6)
C12 C11 C14 C13 -1.6(6)
C10 C11 C14 C13 -178.4(5)
C30 N21 C21 O21 179.5(4)
C35 N21 C21 O21 5.9(7)
C30 N21 C21 C22 0.0(5)
C35 N21 C21 C22 -173.6(4)
O21 C21 C22 C23 2.8(9)
N21 C21 C22 C23 -177.8(4)
O21 C21 C22 C29 -179.7(5)
N21 C21 C22 C29 -0.3(5)
C36 N22 C23 C22 177.4(5)
C36 N22 C23 C24 -3.0(8)
C21 C22 C23 N22 -2.1(7)
C29 C22 C23 N22 -179.1(4)
C21 C22 C23 C24 178.3(4)
C29 C22 C23 C24 1.2(7)
N22 C23 C24 C27 178.3(4)
C22 C23 C24 C27 -2.0(6)
N22 C23 C24 C25 -3.8(8)
C22 C23 C24 C25 175.9(5)
C27 C24 C25 C26 0.9(6)
C23 C24 C25 C26 -177.1(5)
C24 C25 C26 S21 -0.6(6)
C27 S21 C26 C25 0.1(4)
C25 C24 C27 C28 -178.2(4)
C23 C24 C27 C28 0.1(7)
C25 C24 C27 S21 -0.8(5)
C23 C24 C27 S21 177.5(3)
C26 S21 C27 C24 0.4(4)
C26 S21 C27 C28 178.0(4)
C24 C27 C28 O22 -177.7(4)
S21 C27 C28 O22 5.1(6)
C24 C27 C28 C29 2.5(7)
S21 C27 C28 C29 -174.7(3)
C23 C22 C29 C30 177.9(4)
C21 C22 C29 C30 0.4(5)
C23 C22 C29 C28 1.5(7)
C21 C22 C29 C28 -176.0(4)
O22 C28 C29 C30 1.7(9)
C27 C28 C29 C30 -178.5(5)
O22 C28 C29 C22 177.0(5)
C27 C28 C29 C22 -3.2(6)
C21 N21 C30 C29 0.3(5)
C35 N21 C30 C29 173.2(4)
C21 N21 C30 C31 -178(2)
C35 N21 C30 C31 -5(2)
C21 N21 C30 C31A 179.2(16)
C35 N21 C30 C31A -7.8(17)
C22 C29 C30 N21 -0.4(5)
C28 C29 C30 N21 175.3(5)
C22 C29 C30 C31 177(3)
C28 C29 C30 C31 -7(3)
C22 C29 C30 C31A -179.3(16)
C28 C29 C30 C31A -3.6(18)
C34 C31 C30 N21 -31(6)
C32 C31 C30 N21 147(3)
C34 C31 C30 C29 152(4)
C32 C31 C30 C29 -31(6)
C34 C31 C30 C31A 128(30)
C32 C31 C30 C31A -55(24)
C32A C31A C30 N21 147(2)
C34A C31A C30 N21 -32(3)
C32A C31A C30 C29 -34(4)
C34A C31A C30 C29 146.3(17)
C32A C31A C30 C31 124(28)
C34A C31A C30 C31 -56(25)
